data_7714573
loop_
_publ_author_name
'Yu, Kaishan'
'Wang, Tao'
'Sun, Yue'
'Kang, Mei'
'Wang, Xinxin'
'Zhu, Dingwei'
'Xue, Siyi'
'Shen, Junyu'
'Zhang, Qijian'
'Liu, Jinxuan'

_publ_section_title
;
 Impact of the hybridization form of the coordinated nitrogen atom on the
 electrocatalytic water oxidation performance of copper complexes with
 pentadentate amine-pyridine ligands.
;
_journal_issue 2
_journal_name_full 'Dalton transactions (Cambridge, England : 2003)'
_journal_page_first 612
_journal_page_last 618
_journal_paper_doi 10.1039/d3dt03185c
_journal_volume 53
_journal_year 2024
_chemical_formula_sum 'C21 H25 B2 Cu F8 N5 O0'
_chemical_formula_weight 584.62
_space_group_IT_number 15
_space_group_name_Hall '-C 2yc'
_space_group_name_H-M_alt 'C 1 2/c 1'
_symmetry_cell_setting monoclinic
_symmetry_space_group_name_H-M 'C 1 2/c 1'
_atom_sites_solution_hydrogens geom
_atom_sites_solution_primary direct
_atom_sites_solution_secondary difmap
_audit_block_doi 10.5517/ccdc.csd.cc25t258
_audit_creation_method SHELXL-97
_audit_update_record
;
2020-07-30 deposited with the CCDC.	2023-11-28 downloaded from the CCDC.
;
_cell_angle_alpha 90.00
_cell_angle_beta 94.935(5)
_cell_angle_gamma 90.00
_cell_formula_units_Z 4
_cell_length_a 14.002(4)
_cell_length_b 11.085(3)
_cell_length_c 15.701(4)
_cell_measurement_reflns_used 5001
_cell_measurement_temperature 296(2)
_cell_measurement_theta_max 27.64
_cell_measurement_theta_min 2.60
_cell_volume 2428.0(11)
_computing_cell_refinement 'Bruker SMART'
_computing_data_collection 'Bruker SMART'
_computing_data_reduction 'Bruker SAINT'
_computing_molecular_graphics 'Bruker SHELXTL'
_computing_publication_material 'Bruker SHELXTL'
_computing_structure_refinement 'SHELXL-97 (Sheldrick, 1997)'
_computing_structure_solution 'SHELXS-97 (Sheldrick, 1990)'
_diffrn_ambient_temperature 296(2)
_diffrn_measured_fraction_theta_full 0.986
_diffrn_measured_fraction_theta_max 0.986
_diffrn_measurement_device_type 'CCD area detector'
_diffrn_measurement_method 'phi and omega scans'
_diffrn_radiation_monochromator graphite
_diffrn_radiation_source 'fine-focus sealed tube'
_diffrn_radiation_type MoK\a
_diffrn_radiation_wavelength 0.71073
_diffrn_reflns_av_R_equivalents 0.0822
_diffrn_reflns_av_sigmaI/netI 0.0503
_diffrn_reflns_limit_h_max 16
_diffrn_reflns_limit_h_min -18
_diffrn_reflns_limit_k_max 14
_diffrn_reflns_limit_k_min -10
_diffrn_reflns_limit_l_max 20
_diffrn_reflns_limit_l_min -20
_diffrn_reflns_number 8165
_diffrn_reflns_theta_full 27.71
_diffrn_reflns_theta_max 27.71
_diffrn_reflns_theta_min 2.35
_exptl_absorpt_coefficient_mu 0.982
_exptl_crystal_colour blue
_exptl_crystal_density_diffrn 1.599
_exptl_crystal_density_method 'not measured'
_exptl_crystal_description block
_exptl_crystal_F_000 1188
_exptl_crystal_size_max 0.21
_exptl_crystal_size_mid 0.2
_exptl_crystal_size_min 0.19
_refine_diff_density_max 0.623
_refine_diff_density_min -0.603
_refine_diff_density_rms 0.141
_refine_ls_extinction_method none
_refine_ls_goodness_of_fit_ref 1.146
_refine_ls_hydrogen_treatment mixed
_refine_ls_matrix_type full
_refine_ls_number_parameters 170
_refine_ls_number_reflns 2817
_refine_ls_number_restraints 0
_refine_ls_restrained_S_all 1.146
_refine_ls_R_factor_all 0.0501
_refine_ls_R_factor_gt 0.0438
_refine_ls_shift/su_max 0.000
_refine_ls_shift/su_mean 0.000
_refine_ls_structure_factor_coef Fsqd
_refine_ls_weighting_details 'calc w=1/[\s^2^(Fo^2^)+(0.1000P)^2^+0.0000P] where P=(Fo^2^+2Fc^2^)/3'
_refine_ls_weighting_scheme calc
_refine_ls_wR_factor_gt 0.1306
_refine_ls_wR_factor_ref 0.1422
_reflns_number_gt 2518
_reflns_number_total 2817
_reflns_threshold_expression >2sigma(I)
_cod_data_source_file d3dt03185c2.cif
_cod_data_source_block ok
_cod_depositor_comments
;
The following automatic conversions were performed:

data item '_symmetry_cell_setting' value 'Monoclinic' was changed to
'monoclinic' in accordance with the
/home/data/users/saulius/crontab/automatic-downloads/rss-feeds/RSC/lib/dictionaries/cif_core.dic
dictionary named 'cif_core.dic' version 2.4.2 last updated on
2011-04-26.

Automatic conversion script
Id: cif_fix_values 8170 2020-07-09 18:12:32Z antanas 

 Adding full bibliography for 7714573--7714574.cif.
;
_cod_original_sg_symbol_H-M C2/c
_cod_database_code 7714573

loop_
_symmetry_equiv_pos_as_xyz
'x, y, z'
'-x, y, -z+1/2'
'x+1/2, y+1/2, z'
'-x+1/2, y+1/2, -z+1/2'
'-x, -y, -z'
'x, -y, z-1/2'
'-x+1/2, -y+1/2, -z'
'x+1/2, -y+1/2, z-1/2'

loop_
_atom_site_label
_atom_site_type_symbol
_atom_site_fract_x
_atom_site_fract_y
_atom_site_fract_z
_atom_site_U_iso_or_equiv
_atom_site_adp_type
_atom_site_occupancy
_atom_site_symmetry_multiplicity
_atom_site_calc_flag
_atom_site_refinement_flags
_atom_site_disorder_assembly
_atom_site_disorder_group
Cu1 Cu 0.5000 0.09511(3) 0.2500 0.02097(17) Uani 1 2 d S . .
N1 N 0.5000 -0.0801(2) 0.2500 0.0271(6) Uani 1 2 d S . .
N2 N 0.38459(13) 0.06557(17) 0.16102(11) 0.0236(4) Uani 1 1 d . . .
N3 N 0.53385(13) 0.21841(16) 0.15609(11) 0.0261(4) Uani 1 1 d . . .
C1 C 0.30489(16) 0.1549(2) 0.15986(16) 0.0343(5) Uani 1 1 d . . .
H1A H 0.2586 0.1379 0.1127 0.051 Uiso 1 1 calc R . .
H1B H 0.3300 0.2348 0.1538 0.051 Uiso 1 1 calc R . .
H1C H 0.2747 0.1497 0.2124 0.051 Uiso 1 1 calc R . .
C2 C 0.58553(17) 0.3204(2) 0.16084(16) 0.0328(5) Uani 1 1 d . . .
H2A H 0.6153 0.3438 0.2135 0.039 Uiso 1 1 calc R . .
C4 C 0.55275(18) 0.3575(2) 0.01179(16) 0.0367(5) Uani 1 1 d . . .
H4A H 0.5612 0.4030 -0.0367 0.044 Uiso 1 1 calc R . .
C6 C 0.42618(16) -0.1394(2) 0.20928(13) 0.0281(5) Uani 1 1 d . . .
C8 C 0.5961(2) 0.3915(2) 0.0909(2) 0.0387(6) Uani 1 1 d . . .
H8A H 0.6320 0.4621 0.0964 0.046 Uiso 1 1 calc R . .
C9 C 0.49683(17) 0.2547(2) 0.00640(14) 0.0323(5) Uani 1 1 d . . .
H9A H 0.4645 0.2315 -0.0452 0.039 Uiso 1 1 calc R . .
C10 C 0.49000(15) 0.18698(19) 0.07986(13) 0.0259(4) Uani 1 1 d . . .
C14 C 0.43233(17) 0.0727(2) 0.08045(14) 0.0282(5) Uani 1 1 d . . .
H14A H 0.3845 0.0718 0.0319 0.034 Uiso 1 1 calc R . .
H14B H 0.4740 0.0035 0.0759 0.034 Uiso 1 1 calc R . .
C21 C 0.5000 -0.3255(3) 0.2500 0.0462(9) Uani 1 2 d S . .
H21A H 0.5000 -0.4091 0.2500 0.055 Uiso 1 2 d SR . .
C22 C 0.4239(2) -0.2641(2) 0.20779(16) 0.0410(6) Uani 1 1 d . . .
H22A H 0.3729 -0.3054 0.1793 0.049 Uiso 1 1 calc R . .
C23 C 0.34694(16) -0.0585(2) 0.17193(14) 0.0299(5) Uani 1 1 d . . .
H23A H 0.3212 -0.0899 0.1170 0.036 Uiso 1 1 calc R . .
H23B H 0.2955 -0.0564 0.2096 0.036 Uiso 1 1 calc R . .
F1 F 0.31667(14) 0.47730(18) 0.17735(11) 0.0562(5) Uani 1 1 d . . .
F2 F 0.16780(17) 0.4251(3) 0.12465(12) 0.0802(8) Uani 1 1 d . . .
F3 F 0.28616(16) 0.4370(3) 0.03749(13) 0.0766(7) Uani 1 1 d . . .
F4 F 0.2323(2) 0.6046(2) 0.0908(3) 0.0998(10) Uani 1 1 d . . .
B1 B 0.2494(2) 0.4862(3) 0.10830(17) 0.0364(6) Uani 1 1 d . . .

loop_
_atom_site_aniso_label
_atom_site_aniso_U_11
_atom_site_aniso_U_22
_atom_site_aniso_U_33
_atom_site_aniso_U_23
_atom_site_aniso_U_13
_atom_site_aniso_U_12
Cu1 0.0214(2) 0.0238(2) 0.0173(2) 0.000 -0.00059(14) 0.000
N1 0.0304(14) 0.0256(12) 0.0259(13) 0.000 0.0062(11) 0.000
N2 0.0215(8) 0.0311(9) 0.0179(8) -0.0021(7) 0.0004(6) -0.0030(7)
N3 0.0264(9) 0.0297(9) 0.0218(9) 0.0029(7) -0.0013(7) -0.0026(7)
C1 0.0243(10) 0.0429(13) 0.0349(12) -0.0033(10) -0.0017(9) 0.0039(9)
C2 0.0299(11) 0.0345(12) 0.0327(11) 0.0033(9) -0.0042(9) -0.0062(9)
C4 0.0392(13) 0.0400(13) 0.0314(12) 0.0139(10) 0.0063(10) 0.0017(10)
C6 0.0337(11) 0.0300(11) 0.0219(10) -0.0025(8) 0.0100(8) -0.0056(9)
C8 0.0326(13) 0.0324(12) 0.0504(16) 0.0105(10) 0.0006(11) -0.0071(9)
C9 0.0372(12) 0.0389(13) 0.0207(10) 0.0045(9) 0.0023(9) 0.0022(9)
C10 0.0265(10) 0.0304(10) 0.0209(10) 0.0003(8) 0.0028(8) 0.0004(8)
C14 0.0329(11) 0.0332(11) 0.0186(9) -0.0015(8) 0.0020(8) -0.0050(9)
C21 0.072(3) 0.0247(16) 0.044(2) 0.000 0.0176(19) 0.000
C22 0.0577(16) 0.0320(12) 0.0359(14) -0.0070(10) 0.0197(12) -0.0131(11)
C23 0.0305(11) 0.0352(11) 0.0241(10) -0.0042(9) 0.0022(8) -0.0109(9)
F1 0.0575(11) 0.0624(11) 0.0444(10) 0.0089(8) -0.0197(8) -0.0153(9)
F2 0.0586(13) 0.148(2) 0.0341(10) 0.0048(11) 0.0030(9) -0.0559(13)
F3 0.0669(14) 0.1213(19) 0.0438(11) -0.0260(12) 0.0182(10) -0.0251(13)
F4 0.0787(18) 0.0640(16) 0.153(3) 0.0270(14) -0.0146(18) 0.0209(11)
B1 0.0363(14) 0.0460(16) 0.0264(13) 0.0021(11) 0.0004(10) -0.0043(11)

loop_
_atom_type_symbol
_atom_type_description
_atom_type_scat_dispersion_real
_atom_type_scat_dispersion_imag
_atom_type_scat_source
C C 0.0033 0.0016 'International Tables Vol C Tables 4.2.6.8 and 6.1.1.4'
H H 0.0000 0.0000 'International Tables Vol C Tables 4.2.6.8 and 6.1.1.4'
B B 0.0013 0.0007 'International Tables Vol C Tables 4.2.6.8 and 6.1.1.4'
Cu Cu 0.3201 1.2651 'International Tables Vol C Tables 4.2.6.8 and 6.1.1.4'
F F 0.0171 0.0103 'International Tables Vol C Tables 4.2.6.8 and 6.1.1.4'
N N 0.0061 0.0033 'International Tables Vol C Tables 4.2.6.8 and 6.1.1.4'
O O 0.0106 0.0060 'International Tables Vol C Tables 4.2.6.8 and 6.1.1.4'

loop_
_citation_id
_citation_doi
_citation_year
1 10.1039/D1DT01821C 2021

loop_
_geom_angle_atom_site_label_1
_geom_angle_atom_site_label_2
_geom_angle_atom_site_label_3
_geom_angle
_geom_angle_site_symmetry_1
_geom_angle_site_symmetry_3
_geom_angle_publ_flag
N1 Cu1 N2 80.89(5) . . ?
N1 Cu1 N2 80.89(5) . 2_655 ?
N2 Cu1 N2 161.79(11) . 2_655 ?
N1 Cu1 N3 130.73(5) . . ?
N2 Cu1 N3 80.73(7) . . ?
N2 Cu1 N3 111.57(7) 2_655 . ?
N1 Cu1 N3 130.73(5) . 2_655 ?
N2 Cu1 N3 111.58(7) . 2_655 ?
N2 Cu1 N3 80.72(7) 2_655 2_655 ?
N3 Cu1 N3 98.54(11) . 2_655 ?
C6 N1 C6 121.3(3) 2_655 . ?
C6 N1 Cu1 119.37(14) 2_655 . ?
C6 N1 Cu1 119.37(14) . . ?
C1 N2 C23 110.07(18) . . ?
C1 N2 C14 110.24(18) . . ?
C23 N2 C14 109.73(17) . . ?
C1 N2 Cu1 116.31(14) . . ?
C23 N2 Cu1 109.41(13) . . ?
C14 N2 Cu1 100.63(13) . . ?
C2 N3 C10 118.12(19) . . ?
C2 N3 Cu1 131.66(16) . . ?
C10 N3 Cu1 110.14(14) . . ?
N2 C1 H1A 109.5 . . ?
N2 C1 H1B 109.5 . . ?
H1A C1 H1B 109.5 . . ?
N2 C1 H1C 109.5 . . ?
H1A C1 H1C 109.5 . . ?
H1B C1 H1C 109.5 . . ?
N3 C2 C8 122.4(2) . . ?
N3 C2 H2A 118.8 . . ?
C8 C2 H2A 118.8 . . ?
C9 C4 C8 118.8(2) . . ?
C9 C4 H4A 120.6 . . ?
C8 C4 H4A 120.6 . . ?
C22 C6 N1 120.9(2) . . ?
C22 C6 C23 125.0(2) . . ?
N1 C6 C23 114.0(2) . . ?
C4 C8 C2 119.5(2) . . ?
C4 C8 H8A 120.3 . . ?
C2 C8 H8A 120.3 . . ?
C4 C9 C10 118.4(2) . . ?
C4 C9 H9A 120.8 . . ?
C10 C9 H9A 120.8 . . ?
N3 C10 C9 122.8(2) . . ?
N3 C10 C14 114.69(18) . . ?
C9 C10 C14 122.49(19) . . ?
N2 C14 C10 109.40(18) . . ?
N2 C14 H14A 109.8 . . ?
C10 C14 H14A 109.8 . . ?
N2 C14 H14B 109.8 . . ?
C10 C14 H14B 109.8 . . ?
H14A C14 H14B 108.2 . . ?
C22 C21 C22 121.1(3) . 2_655 ?
C22 C21 H21A 119.5 . . ?
C22 C21 H21A 119.5 2_655 . ?
C6 C22 C21 117.9(3) . . ?
C6 C22 H22A 121.0 . . ?
C21 C22 H22A 121.0 . . ?
N2 C23 C6 109.80(18) . . ?
N2 C23 H23A 109.7 . . ?
C6 C23 H23A 109.7 . . ?
N2 C23 H23B 109.7 . . ?
C6 C23 H23B 109.7 . . ?
H23A C23 H23B 108.2 . . ?
F4 B1 F1 109.0(3) . . ?
F4 B1 F3 107.0(3) . . ?
F1 B1 F3 109.2(3) . . ?
F4 B1 F2 112.3(3) . . ?
F1 B1 F2 110.0(2) . . ?
F3 B1 F2 109.3(2) . . ?

loop_
_geom_bond_atom_site_label_1
_geom_bond_atom_site_label_2
_geom_bond_distance
_geom_bond_site_symmetry_2
_geom_bond_publ_flag
Cu1 N1 1.942(3) . ?
Cu1 N2 2.0693(17) . ?
Cu1 N2 2.0693(17) 2_655 ?
Cu1 N3 2.0945(18) . ?
Cu1 N3 2.0946(18) 2_655 ?
N1 C6 1.340(2) 2_655 ?
N1 C6 1.340(2) . ?
N2 C1 1.491(3) . ?
N2 C23 1.488(3) . ?
N2 C14 1.483(3) . ?
N3 C2 1.341(3) . ?
N3 C10 1.343(3) . ?
C1 H1A 0.9600 . ?
C1 H1B 0.9600 . ?
C1 H1C 0.9600 . ?
C2 C8 1.370(4) . ?
C2 H2A 0.9300 . ?
C4 C9 1.381(4) . ?
C4 C8 1.387(4) . ?
C4 H4A 0.9300 . ?
C6 C22 1.382(4) . ?
C6 C23 1.506(3) . ?
C8 H8A 0.9300 . ?
C9 C10 1.386(3) . ?
C9 H9A 0.9300 . ?
C10 C14 1.503(3) . ?
C14 H14A 0.9700 . ?
C14 H14B 0.9700 . ?
C21 C22 1.384(3) . ?
C21 C22 1.384(3) 2_655 ?
C21 H21A 0.9273 . ?
C22 H22A 0.9300 . ?
C23 H23A 0.9700 . ?
C23 H23B 0.9700 . ?
F1 B1 1.377(3) . ?
F2 B1 1.371(4) . ?
F3 B1 1.377(4) . ?
F4 B1 1.358(4) . ?

loop_
_geom_torsion_atom_site_label_1
_geom_torsion_atom_site_label_2
_geom_torsion_atom_site_label_3
_geom_torsion_atom_site_label_4
_geom_torsion
_geom_torsion_site_symmetry_1
_geom_torsion_site_symmetry_2
_geom_torsion_site_symmetry_3
_geom_torsion_site_symmetry_4
_geom_torsion_publ_flag
N2 Cu1 N1 C6 170.12(11) . . . 2_655 ?
N2 Cu1 N1 C6 -9.88(11) 2_655 . . 2_655 ?
N3 Cu1 N1 C6 100.82(12) . . . 2_655 ?
N3 Cu1 N1 C6 -79.18(12) 2_655 . . 2_655 ?
N2 Cu1 N1 C6 -9.88(11) . . . . ?
N2 Cu1 N1 C6 170.12(11) 2_655 . . . ?
N3 Cu1 N1 C6 -79.18(12) . . . . ?
N3 Cu1 N1 C6 100.82(12) 2_655 . . . ?
N1 Cu1 N2 C1 146.09(16) . . . . ?
N2 Cu1 N2 C1 146.09(16) 2_655 . . . ?
N3 Cu1 N2 C1 -79.82(16) . . . . ?
N3 Cu1 N2 C1 15.75(18) 2_655 . . . ?
N1 Cu1 N2 C23 20.62(13) . . . . ?
N2 Cu1 N2 C23 20.62(13) 2_655 . . . ?
N3 Cu1 N2 C23 154.71(15) . . . . ?
N3 Cu1 N2 C23 -109.71(15) 2_655 . . . ?
N1 Cu1 N2 C14 -94.87(13) . . . . ?
N2 Cu1 N2 C14 -94.88(13) 2_655 . . . ?
N3 Cu1 N2 C14 39.22(14) . . . . ?
N3 Cu1 N2 C14 134.79(13) 2_655 . . . ?
N1 Cu1 N3 C2 -136.32(19) . . . . ?
N2 Cu1 N3 C2 154.3(2) . . . . ?
N2 Cu1 N3 C2 -39.7(2) 2_655 . . . ?
N3 Cu1 N3 C2 43.68(19) 2_655 . . . ?
N1 Cu1 N3 C10 47.13(17) . . . . ?
N2 Cu1 N3 C10 -22.24(15) . . . . ?
N2 Cu1 N3 C10 143.79(14) 2_655 . . . ?
N3 Cu1 N3 C10 -132.87(17) 2_655 . . . ?
C10 N3 C2 C8 -1.1(4) . . . . ?
Cu1 N3 C2 C8 -177.4(2) . . . . ?
C6 N1 C6 C22 -0.18(16) 2_655 . . . ?
Cu1 N1 C6 C22 179.83(16) . . . . ?
C6 N1 C6 C23 176.32(19) 2_655 . . . ?
Cu1 N1 C6 C23 -3.67(19) . . . . ?
C9 C4 C8 C2 2.5(4) . . . . ?
N3 C2 C8 C4 -0.5(4) . . . . ?
C8 C4 C9 C10 -2.9(4) . . . . ?
C2 N3 C10 C9 0.7(3) . . . . ?
Cu1 N3 C10 C9 177.73(18) . . . . ?
C2 N3 C10 C14 -179.0(2) . . . . ?
Cu1 N3 C10 C14 -2.0(2) . . . . ?
C4 C9 C10 N3 1.3(4) . . . . ?
C4 C9 C10 C14 -179.0(2) . . . . ?
C1 N2 C14 C10 72.0(2) . . . . ?
C23 N2 C14 C10 -166.58(18) . . . . ?
Cu1 N2 C14 C10 -51.33(19) . . . . ?
N3 C10 C14 N2 37.5(3) . . . . ?
C9 C10 C14 N2 -142.2(2) . . . . ?
N1 C6 C22 C21 0.3(3) . . . . ?
C23 C6 C22 C21 -175.76(18) . . . . ?
C22 C21 C22 C6 -0.16(15) 2_655 . . . ?
C1 N2 C23 C6 -156.40(18) . . . . ?
C14 N2 C23 C6 82.1(2) . . . . ?
Cu1 N2 C23 C6 -27.4(2) . . . . ?
C22 C6 C23 N2 -162.6(2) . . . . ?
N1 C6 C23 N2 21.1(2) . . . . ?
